data_4025087
loop_
_publ_author_name
'Tommy Bui'
'Mar Borregan'
'Carlos F. Barbas'

_publ_section_title
;
Expanding the Scope of Cinchona Alkaloid-Catalyzed Enantioselective
\a-Aminations of Oxindoles: A Versatile Approach to Optically Active
3-Amino-2-oxindole Derivatives
;
_journal_name_full 'Journal of Organic Chemistry'
_journal_page_first 8935
_journal_page_last 8938
_journal_paper_doi 10.1021/jo902039a
_journal_volume 74
_journal_year 2009
_chemical_formula_sum 'C26 H28 N2 O3 S'
_chemical_formula_weight 448.56
_chemical_name_systematic
; 
 ? 
;
_space_group_IT_number 19
_symmetry_cell_setting orthorhombic
_symmetry_space_group_name_Hall 'P 2ac 2ab'
_symmetry_space_group_name_H-M 'P 21 21 21'
_atom_sites_solution_hydrogens geom
_atom_sites_solution_primary direct
_atom_sites_solution_secondary difmap
_audit_creation_method SHELXL-97
_cell_angle_alpha 90.00
_cell_angle_beta 90.00
_cell_angle_gamma 90.00
_cell_formula_units_Z 4
_cell_length_a 9.6290(19)
_cell_length_b 10.042(2)
_cell_length_c 25.850(5)
_cell_measurement_reflns_used 5905
_cell_measurement_temperature 296(2)
_cell_measurement_theta_max 23.94
_cell_measurement_theta_min 2.26
_cell_volume 2499.5(9)
_computing_cell_refinement 'Bruker SMART'
_computing_data_collection 'Bruker SMART'
_computing_data_reduction 'Bruker SAINT+'
_computing_molecular_graphics 'Bruker SHELXTL'
_computing_publication_material 'Bruker SHELXTL'
_computing_structure_refinement 'SHELXL-97 (Sheldrick, 1997)'
_computing_structure_solution 'SHELXS-97 (Sheldrick, 1997)'
_diffrn_ambient_temperature 296(2)
_diffrn_measured_fraction_theta_full 1.000
_diffrn_measured_fraction_theta_max 1.000
_diffrn_measurement_device_type 'CCD area detector'
_diffrn_measurement_method 'phi and omega scans'
_diffrn_radiation_monochromator graphite
_diffrn_radiation_source 'fine-focus sealed tube'
_diffrn_radiation_type MoK\a
_diffrn_radiation_wavelength 0.71073
_diffrn_reflns_av_R_equivalents 0.0352
_diffrn_reflns_av_sigmaI/netI 0.0324
_diffrn_reflns_limit_h_max 11
_diffrn_reflns_limit_h_min -11
_diffrn_reflns_limit_k_max 11
_diffrn_reflns_limit_k_min -11
_diffrn_reflns_limit_l_max 30
_diffrn_reflns_limit_l_min -30
_diffrn_reflns_number 18351
_diffrn_reflns_theta_full 25.00
_diffrn_reflns_theta_max 25.00
_diffrn_reflns_theta_min 1.58
_diffrn_standards_decay_% 1
_exptl_absorpt_coefficient_mu 0.158
_exptl_absorpt_correction_T_max 0.9922
_exptl_absorpt_correction_T_min 0.9631
_exptl_absorpt_correction_type multi-scan
_exptl_absorpt_process_details 'SADABS (Sheldrick, 1999)'
_exptl_crystal_colour Colorless
_exptl_crystal_density_diffrn 1.192
_exptl_crystal_density_meas 0
_exptl_crystal_density_method 'not measured'
_exptl_crystal_description Plate-like
_exptl_crystal_F_000 952
_exptl_crystal_size_max 0.24
_exptl_crystal_size_mid 0.11
_exptl_crystal_size_min 0.05
_refine_diff_density_max 0.358
_refine_diff_density_min -0.149
_refine_diff_density_rms 0.045
_refine_ls_abs_structure_details 'Flack H D (1983), Acta Cryst. A39, 876-881'
_refine_ls_abs_structure_Flack 0.01(12)
_refine_ls_extinction_method none
_refine_ls_goodness_of_fit_ref 1.177
_refine_ls_hydrogen_treatment constr
_refine_ls_matrix_type full
_refine_ls_number_parameters 292
_refine_ls_number_reflns 4398
_refine_ls_number_restraints 0
_refine_ls_restrained_S_all 1.177
_refine_ls_R_factor_all 0.0813
_refine_ls_R_factor_gt 0.0684
_refine_ls_shift/su_max 0.045
_refine_ls_shift/su_mean 0.010
_refine_ls_structure_factor_coef Fsqd
_refine_ls_weighting_details 'calc w=1/[\s^2^(Fo^2^)+(0.0800P)^2^+0.1200P] where P=(Fo^2^+2Fc^2^)/3'
_refine_ls_weighting_scheme calc
_refine_ls_wR_factor_gt 0.1515
_refine_ls_wR_factor_ref 0.1583
_reflns_number_gt 3674
_reflns_number_total 4398
_reflns_threshold_expression >2sigma(I)
_cod_data_source_file jo902039a_si_001.cif
_cod_data_source_block tobu
_cod_depositor_comments
;
The following automatic conversions were performed:
'_symmetry_cell_setting' value 'Orthorhombic' changed to 'orthorhombic'
according to '/home/saulius/struct/CIF-dictionaries/cif_core.dic'
dictionary named 'cif_core.dic' version 2.4.1 from
2010-06-29.

'_exptl_absorpt_correction_type' value 'Multi-scan' changed
to 'multi-scan' according to
'/home/saulius/struct/CIF-dictionaries/cif_core.dic' dictionary named
'cif_core.dic' version 2.4.1 from 2010-06-29.

Automatic conversion script
Id: cif_fix_enum 1527 2010-12-29 10:47:43Z saulius 
;
_cod_original_sg_symbol_H-M P2(1)2(1)2(1)
_cod_database_code 4025087

loop_
_symmetry_equiv_pos_as_xyz
'x, y, z'
'-x+1/2, -y, z+1/2'
'-x, y+1/2, -z+1/2'
'x+1/2, -y+1/2, -z'

loop_
_atom_site_label
_atom_site_type_symbol
_atom_site_fract_x
_atom_site_fract_y
_atom_site_fract_z
_atom_site_U_iso_or_equiv
_atom_site_adp_type
_atom_site_occupancy
_atom_site_symmetry_multiplicity
_atom_site_calc_flag
_atom_site_refinement_flags
_atom_site_disorder_assembly
_atom_site_disorder_group
S1 S 0.53180(10) 0.38100(9) 0.24005(4) 0.0577(3) Uani 1 1 d . . .
O1 O 0.3293(3) 0.4624(3) 0.36041(12) 0.0782(8) Uani 1 1 d . . .
O2 O 0.5166(3) 0.5134(2) 0.26015(11) 0.0833(9) Uani 1 1 d . . .
O3 O 0.4602(3) 0.3423(3) 0.19398(10) 0.0806(9) Uani 1 1 d . . .
N1 N 0.5572(4) 0.5007(3) 0.38342(11) 0.0645(8) Uani 1 1 d . . .
N2 N 0.4806(3) 0.2806(3) 0.28529(11) 0.0600(8) Uani 1 1 d . . .
H2 H 0.4313 0.2131 0.2762 0.072 Uiso 1 1 calc R . .
C1 C 0.7774(5) 0.2298(5) 0.34417(16) 0.0799(13) Uani 1 1 d . . .
H1 H 0.7641 0.1483 0.3278 0.096 Uiso 1 1 calc R . .
C2 C 0.9076(6) 0.2682(7) 0.3594(2) 0.1003(18) Uani 1 1 d . . .
H2A H 0.9832 0.2130 0.3531 0.120 Uiso 1 1 calc R . .
C3 C 0.9270(6) 0.3884(8) 0.3841(2) 0.1073(19) Uani 1 1 d . . .
H3 H 1.0164 0.4133 0.3937 0.129 Uiso 1 1 calc R . .
C4 C 0.8170(6) 0.4736(6) 0.39520(18) 0.0914(15) Uani 1 1 d . . .
H4 H 0.8302 0.5535 0.4127 0.110 Uiso 1 1 calc R . .
C5 C 0.6850(4) 0.4328(4) 0.37855(14) 0.0643(10) Uani 1 1 d . . .
C6 C 0.6657(4) 0.3137(4) 0.35332(14) 0.0609(10) Uani 1 1 d . . .
C7 C 0.5125(4) 0.2962(4) 0.34115(13) 0.0594(9) Uani 1 1 d . . .
C8 C 0.4493(5) 0.4308(4) 0.36151(14) 0.0609(10) Uani 1 1 d . . .
C9 C 0.5392(6) 0.6332(4) 0.40644(14) 0.0808(12) Uani 1 1 d . . .
H9A H 0.4497 0.6686 0.3961 0.097 Uiso 1 1 calc R . .
H9B H 0.6104 0.6922 0.3931 0.097 Uiso 1 1 calc R . .
C10 C 0.5473(5) 0.6316(4) 0.46465(15) 0.0749(11) Uani 1 1 d . . .
C11 C 0.6337(7) 0.7146(6) 0.4914(2) 0.124(2) Uani 1 1 d . . .
H11 H 0.6918 0.7717 0.4732 0.148 Uiso 1 1 calc R . .
C12 C 0.6374(9) 0.7162(9) 0.5453(3) 0.162(3) Uani 1 1 d . . .
H12 H 0.6941 0.7756 0.5630 0.195 Uiso 1 1 calc R . .
C13 C 0.5536(11) 0.6263(10) 0.5716(3) 0.161(3) Uani 1 1 d . . .
H13 H 0.5574 0.6232 0.6076 0.193 Uiso 1 1 calc R . .
C14 C 0.4676(8) 0.5441(7) 0.5465(2) 0.134(2) Uani 1 1 d . . .
H14 H 0.4115 0.4850 0.5647 0.161 Uiso 1 1 calc R . .
C15 C 0.4633(6) 0.5481(5) 0.49296(18) 0.0950(14) Uani 1 1 d . . .
H15 H 0.4016 0.4927 0.4756 0.114 Uiso 1 1 calc R . .
C16 C 0.4427(5) 0.1785(4) 0.36906(17) 0.0777(12) Uani 1 1 d . . .
H16A H 0.3453 0.1775 0.3596 0.093 Uiso 1 1 calc R . .
H16B H 0.4837 0.0967 0.3561 0.093 Uiso 1 1 calc R . .
C17 C 0.4526(7) 0.1771(5) 0.4281(2) 0.0985(16) Uani 1 1 d . . .
H17 H 0.5052 0.2570 0.4376 0.118 Uiso 1 1 calc R . .
C18 C 0.3177(8) 0.1880(11) 0.4552(3) 0.190(4) Uani 1 1 d . . .
H18A H 0.2646 0.2592 0.4403 0.228 Uiso 1 1 calc R . .
H18B H 0.3335 0.2059 0.4912 0.228 Uiso 1 1 calc R . .
H18C H 0.2676 0.1059 0.4516 0.228 Uiso 1 1 calc R . .
C19 C 0.5338(11) 0.0634(10) 0.4476(3) 0.224(6) Uani 1 1 d . . .
H19A H 0.4867 -0.0180 0.4392 0.269 Uiso 1 1 calc R . .
H19B H 0.5437 0.0706 0.4844 0.269 Uiso 1 1 calc R . .
H19C H 0.6240 0.0636 0.4317 0.269 Uiso 1 1 calc R . .
C20 C 0.7117(4) 0.3561(3) 0.22807(12) 0.0511(9) Uani 1 1 d . . .
C21 C 0.7554(4) 0.2385(3) 0.20661(14) 0.0528(9) Uani 1 1 d . . .
H21 H 0.6918 0.1719 0.1987 0.063 Uiso 1 1 calc R . .
C22 C 0.8942(4) 0.2205(4) 0.19699(15) 0.0671(11) Uani 1 1 d . . .
H22 H 0.9241 0.1406 0.1826 0.081 Uiso 1 1 calc R . .
C23 C 0.9912(4) 0.3185(5) 0.20822(18) 0.0789(13) Uani 1 1 d . . .
C24 C 0.9426(5) 0.4358(5) 0.2296(2) 0.0892(15) Uani 1 1 d . . .
H24 H 1.0055 0.5030 0.2375 0.107 Uiso 1 1 calc R . .
C25 C 0.8043(5) 0.4558(4) 0.23946(18) 0.0745(11) Uani 1 1 d . . .
H25 H 0.7737 0.5357 0.2537 0.089 Uiso 1 1 calc R . .
C26 C 1.1439(5) 0.2980(7) 0.1976(3) 0.128(2) Uani 1 1 d . . .
H26A H 1.1810 0.3755 0.1808 0.153 Uiso 1 1 calc R . .
H26B H 1.1559 0.2218 0.1757 0.153 Uiso 1 1 calc R . .
H26C H 1.1920 0.2836 0.2297 0.153 Uiso 1 1 calc R . .

loop_
_atom_site_aniso_label
_atom_site_aniso_U_11
_atom_site_aniso_U_22
_atom_site_aniso_U_33
_atom_site_aniso_U_23
_atom_site_aniso_U_13
_atom_site_aniso_U_12
S1 0.0678(5) 0.0556(5) 0.0497(5) 0.0047(4) -0.0008(5) 0.0123(4)
O1 0.0770(19) 0.0788(19) 0.0788(19) 0.0061(16) 0.0076(16) 0.0215(16)
O2 0.118(2) 0.0572(15) 0.0750(16) 0.0163(14) 0.0227(18) 0.0251(15)
O3 0.0678(16) 0.113(2) 0.0613(16) 0.0061(15) -0.0103(14) 0.0110(16)
N1 0.094(2) 0.0511(17) 0.0480(17) -0.0016(14) 0.0012(17) 0.0071(17)
N2 0.0687(19) 0.0542(17) 0.0571(17) -0.0074(13) 0.0003(15) 0.0005(15)
C1 0.090(3) 0.089(3) 0.061(2) 0.019(2) 0.002(2) 0.033(3)
C2 0.086(4) 0.137(5) 0.078(3) 0.027(4) 0.001(3) 0.038(3)
C3 0.076(3) 0.163(6) 0.083(4) 0.032(4) -0.015(3) -0.007(4)
C4 0.094(4) 0.109(4) 0.071(3) 0.013(3) -0.018(3) -0.017(3)
C5 0.083(3) 0.068(2) 0.042(2) 0.0130(19) -0.001(2) 0.000(2)
C6 0.076(3) 0.061(2) 0.0459(19) 0.0073(19) 0.0018(18) 0.012(2)
C7 0.072(3) 0.0517(19) 0.055(2) 0.0000(16) 0.0009(18) 0.0096(18)
C8 0.075(3) 0.058(2) 0.050(2) 0.0103(17) 0.008(2) 0.010(2)
C9 0.127(4) 0.056(2) 0.059(2) 0.0014(19) 0.001(3) 0.000(3)
C10 0.106(3) 0.059(2) 0.060(2) -0.005(2) 0.001(2) 0.000(3)
C11 0.173(6) 0.108(4) 0.089(4) -0.020(4) -0.003(4) -0.028(4)
C12 0.193(8) 0.198(8) 0.096(5) -0.053(6) -0.023(5) -0.045(7)
C13 0.213(9) 0.208(9) 0.061(4) -0.035(5) -0.010(5) 0.001(8)
C14 0.178(6) 0.153(6) 0.072(4) 0.007(4) 0.030(5) 0.007(6)
C15 0.114(4) 0.102(4) 0.068(3) -0.007(3) 0.005(3) 0.000(3)
C16 0.104(3) 0.058(2) 0.071(3) 0.009(2) 0.007(2) 0.003(2)
C17 0.138(4) 0.077(3) 0.080(3) 0.030(3) 0.024(3) -0.002(3)
C18 0.175(8) 0.262(11) 0.134(6) 0.046(7) 0.055(6) 0.010(8)
C19 0.303(13) 0.264(11) 0.106(5) 0.055(7) 0.028(8) 0.137(11)
C20 0.066(2) 0.0426(19) 0.0446(19) -0.0006(15) -0.0056(15) -0.0053(15)
C21 0.059(2) 0.0424(19) 0.057(2) -0.0007(16) -0.0003(16) -0.0075(16)
C22 0.077(3) 0.060(2) 0.064(2) 0.009(2) 0.012(2) 0.005(2)
C23 0.064(3) 0.085(3) 0.088(3) 0.032(3) -0.002(2) -0.006(2)
C24 0.083(3) 0.081(3) 0.103(4) 0.011(3) -0.025(3) -0.035(3)
C25 0.089(3) 0.054(2) 0.081(3) -0.005(2) -0.002(3) -0.016(2)
C26 0.070(3) 0.149(5) 0.164(6) 0.050(5) 0.004(3) 0.000(4)

loop_
_atom_type_symbol
_atom_type_description
_atom_type_scat_dispersion_real
_atom_type_scat_dispersion_imag
_atom_type_scat_source
C C 0.0033 0.0016 'International Tables Vol C Tables 4.2.6.8 and 6.1.1.4'
H H 0.0000 0.0000 'International Tables Vol C Tables 4.2.6.8 and 6.1.1.4'
N N 0.0061 0.0033 'International Tables Vol C Tables 4.2.6.8 and 6.1.1.4'
O O 0.0106 0.0060 'International Tables Vol C Tables 4.2.6.8 and 6.1.1.4'
S S 0.1246 0.1234 'International Tables Vol C Tables 4.2.6.8 and 6.1.1.4'

loop_
_geom_angle_atom_site_label_1
_geom_angle_atom_site_label_2
_geom_angle_atom_site_label_3
_geom_angle
_geom_angle_site_symmetry_1
_geom_angle_site_symmetry_3
_geom_angle_publ_flag
O3 S1 O2 120.28(18) . . ?
O3 S1 N2 106.56(17) . . ?
O2 S1 N2 106.51(15) . . ?
O3 S1 C20 106.68(17) . . ?
O2 S1 C20 107.01(18) . . ?
N2 S1 C20 109.55(16) . . ?
C8 N1 C5 112.0(3) . . ?
C8 N1 C9 122.7(4) . . ?
C5 N1 C9 125.2(4) . . ?
C7 N2 S1 125.0(2) . . ?
C2 C1 C6 119.3(5) . . ?
C1 C2 C3 120.3(5) . . ?
C2 C3 C4 122.0(5) . . ?
C3 C4 C5 116.5(5) . . ?
C6 C5 C4 121.5(4) . . ?
C6 C5 N1 110.1(4) . . ?
C4 C5 N1 128.4(4) . . ?
C5 C6 C1 120.3(4) . . ?
C5 C6 C7 109.3(3) . . ?
C1 C6 C7 130.4(4) . . ?
N2 C7 C6 114.5(3) . . ?
N2 C7 C16 106.5(3) . . ?
C6 C7 C16 114.5(3) . . ?
N2 C7 C8 109.7(3) . . ?
C6 C7 C8 101.9(3) . . ?
C16 C7 C8 109.6(3) . . ?
O1 C8 N1 127.1(4) . . ?
O1 C8 C7 126.3(4) . . ?
N1 C8 C7 106.5(3) . . ?
N1 C9 C10 112.9(3) . . ?
C11 C10 C15 117.4(5) . . ?
C11 C10 C9 122.1(5) . . ?
C15 C10 C9 120.4(4) . . ?
C10 C11 C12 122.0(7) . . ?
C11 C12 C13 117.9(7) . . ?
C14 C13 C12 121.5(6) . . ?
C13 C14 C15 119.1(7) . . ?
C10 C15 C14 122.1(6) . . ?
C17 C16 C7 116.6(4) . . ?
C19 C17 C18 111.2(6) . . ?
C19 C17 C16 112.4(5) . . ?
C18 C17 C16 114.6(6) . . ?
C21 C20 C25 121.0(4) . . ?
C21 C20 S1 119.4(3) . . ?
C25 C20 S1 119.6(3) . . ?
C20 C21 C22 119.1(3) . . ?
C21 C22 C23 121.6(4) . . ?
C24 C23 C22 117.4(4) . . ?
C24 C23 C26 121.3(5) . . ?
C22 C23 C26 121.4(5) . . ?
C25 C24 C23 121.9(4) . . ?
C24 C25 C20 119.0(4) . . ?

loop_
_geom_bond_atom_site_label_1
_geom_bond_atom_site_label_2
_geom_bond_distance
_geom_bond_site_symmetry_2
_geom_bond_publ_flag
S1 O3 1.430(3) . ?
S1 O2 1.435(3) . ?
S1 N2 1.621(3) . ?
S1 C20 1.777(4) . ?
O1 C8 1.198(5) . ?
N1 C8 1.375(5) . ?
N1 C5 1.413(5) . ?
N1 C9 1.468(5) . ?
N2 C7 1.485(5) . ?
C1 C2 1.370(7) . ?
C1 C6 1.387(6) . ?
C2 C3 1.378(9) . ?
C3 C4 1.392(8) . ?
C4 C5 1.403(6) . ?
C5 C6 1.375(6) . ?
C6 C7 1.519(6) . ?
C7 C16 1.539(5) . ?
C7 C8 1.573(5) . ?
C9 C10 1.507(5) . ?
C10 C11 1.366(7) . ?
C10 C15 1.376(7) . ?
C11 C12 1.392(10) . ?
C12 C13 1.390(11) . ?
C13 C14 1.339(11) . ?
C14 C15 1.384(7) . ?
C16 C17 1.530(7) . ?
C17 C19 1.472(9) . ?
C17 C18 1.479(8) . ?
C20 C21 1.371(5) . ?
C20 C25 1.372(5) . ?
C21 C22 1.372(5) . ?
C22 C23 1.388(6) . ?
C23 C24 1.382(7) . ?
C23 C26 1.510(7) . ?
C24 C25 1.371(6) . ?

loop_
_geom_torsion_atom_site_label_1
_geom_torsion_atom_site_label_2
_geom_torsion_atom_site_label_3
_geom_torsion_atom_site_label_4
_geom_torsion
_geom_torsion_site_symmetry_1
_geom_torsion_site_symmetry_2
_geom_torsion_site_symmetry_3
_geom_torsion_site_symmetry_4
_geom_torsion_publ_flag
O3 S1 N2 C7 -170.7(3) . . . . ?
O2 S1 N2 C7 -41.1(3) . . . . ?
C20 S1 N2 C7 74.3(3) . . . . ?
C6 C1 C2 C3 0.7(7) . . . . ?
C1 C2 C3 C4 1.0(8) . . . . ?
C2 C3 C4 C5 -1.8(7) . . . . ?
C3 C4 C5 C6 1.0(6) . . . . ?
C3 C4 C5 N1 -178.3(4) . . . . ?
C8 N1 C5 C6 -0.5(4) . . . . ?
C9 N1 C5 C6 -177.5(3) . . . . ?
C8 N1 C5 C4 178.8(4) . . . . ?
C9 N1 C5 C4 1.9(6) . . . . ?
C4 C5 C6 C1 0.7(6) . . . . ?
N1 C5 C6 C1 -180.0(3) . . . . ?
C4 C5 C6 C7 179.0(4) . . . . ?
N1 C5 C6 C7 -1.7(4) . . . . ?
C2 C1 C6 C5 -1.5(6) . . . . ?
C2 C1 C6 C7 -179.4(4) . . . . ?
S1 N2 C7 C6 -52.4(4) . . . . ?
S1 N2 C7 C16 180.0(3) . . . . ?
S1 N2 C7 C8 61.5(4) . . . . ?
C5 C6 C7 N2 121.1(3) . . . . ?
C1 C6 C7 N2 -60.8(5) . . . . ?
C5 C6 C7 C16 -115.4(4) . . . . ?
C1 C6 C7 C16 62.7(5) . . . . ?
C5 C6 C7 C8 2.8(4) . . . . ?
C1 C6 C7 C8 -179.1(4) . . . . ?
C5 N1 C8 O1 178.8(4) . . . . ?
C9 N1 C8 O1 -4.2(6) . . . . ?
C5 N1 C8 C7 2.3(4) . . . . ?
C9 N1 C8 C7 179.4(3) . . . . ?
N2 C7 C8 O1 58.8(5) . . . . ?
C6 C7 C8 O1 -179.6(4) . . . . ?
C16 C7 C8 O1 -57.9(5) . . . . ?
N2 C7 C8 N1 -124.7(3) . . . . ?
C6 C7 C8 N1 -3.1(3) . . . . ?
C16 C7 C8 N1 118.7(4) . . . . ?
C8 N1 C9 C10 107.6(5) . . . . ?
C5 N1 C9 C10 -75.7(6) . . . . ?
N1 C9 C10 C11 127.9(5) . . . . ?
N1 C9 C10 C15 -54.2(7) . . . . ?
C15 C10 C11 C12 -0.3(10) . . . . ?
C9 C10 C11 C12 177.6(6) . . . . ?
C10 C11 C12 C13 2.5(12) . . . . ?
C11 C12 C13 C14 -2.7(14) . . . . ?
C12 C13 C14 C15 0.6(13) . . . . ?
C11 C10 C15 C14 -1.9(8) . . . . ?
C9 C10 C15 C14 -179.9(5) . . . . ?
C13 C14 C15 C10 1.8(10) . . . . ?
N2 C7 C16 C17 -176.1(4) . . . . ?
C6 C7 C16 C17 56.3(5) . . . . ?
C8 C7 C16 C17 -57.5(5) . . . . ?
C7 C16 C17 C19 -115.3(7) . . . . ?
C7 C16 C17 C18 116.4(6) . . . . ?
O3 S1 C20 C21 -47.5(3) . . . . ?
O2 S1 C20 C21 -177.5(3) . . . . ?
N2 S1 C20 C21 67.5(3) . . . . ?
O3 S1 C20 C25 131.2(3) . . . . ?
O2 S1 C20 C25 1.2(3) . . . . ?
N2 S1 C20 C25 -113.8(3) . . . . ?
C25 C20 C21 C22 0.7(5) . . . . ?
S1 C20 C21 C22 179.4(3) . . . . ?
C20 C21 C22 C23 -0.3(6) . . . . ?
C21 C22 C23 C24 0.0(6) . . . . ?
C21 C22 C23 C26 179.9(4) . . . . ?
C22 C23 C24 C25 -0.1(7) . . . . ?
C26 C23 C24 C25 -179.9(5) . . . . ?
C23 C24 C25 C20 0.4(7) . . . . ?
C21 C20 C25 C24 -0.7(6) . . . . ?
S1 C20 C25 C24 -179.4(3) . . . . ?

loop_
_cod_related_entry_id
_cod_related_entry_database
_cod_related_entry_code
1 ChemSpider 30659097
